data_7219281
loop_
_publ_author_name
'Asatkar, Ashish K.'
'Panda, Snigdha'
'Zade, Sanjio S.'

_publ_section_title
;
 Bis(methyl)(thia/selena)salen Ag(i) complexes: counter-ion induced
 structural diversity
;
_journal_issue 8
_journal_name_full CrystEngComm
_journal_page_first 1856
_journal_paper_doi 10.1039/C4CE02377C
_journal_volume 17
_journal_year 2015
_chemical_formula_moiety 'C18 H20 Ag N2 S2, F6 P'
_chemical_formula_sum 'C18 H20 Ag F6 N2 P S2'
_chemical_formula_weight 581.34
_chemical_name_systematic
; 
 ? 
;
_space_group_IT_number 14
_symmetry_cell_setting monoclinic
_symmetry_space_group_name_Hall '-P 2ybc'
_symmetry_space_group_name_H-M 'P 1 21/c 1'
_atom_sites_solution_hydrogens geom
_atom_sites_solution_primary direct
_atom_sites_solution_secondary difmap
_audit_creation_method SHELXL-97
_audit_update_record
;
2014-08-24 deposited with the CCDC.
2015-01-09 downloaded from the CCDC.
;
_cell_angle_alpha 90.00
_cell_angle_beta 95.257(6)
_cell_angle_gamma 90.00
_cell_formula_units_Z 4
_cell_length_a 11.488(4)
_cell_length_b 23.359(9)
_cell_length_c 7.938(3)
_cell_measurement_reflns_used 4256
_cell_measurement_temperature 100
_cell_measurement_theta_max 24.94
_cell_measurement_theta_min 2.49
_cell_volume 2121.2(14)
_computing_cell_refinement 'Bruker SMART'
_computing_data_collection 'Bruker SMART'
_computing_data_reduction 'Bruker SAINT'
_computing_molecular_graphics 'Bruker SHELXTL'
_computing_publication_material 'Bruker SHELXTL'
_computing_structure_refinement 'SHELXL-97 (Sheldrick, 2008)'
_computing_structure_solution 'SHELXS-97 (Sheldrick, 2008)'
_diffrn_ambient_temperature 100
_diffrn_measured_fraction_theta_full 0.984
_diffrn_measured_fraction_theta_max 0.984
_diffrn_measurement_device_type 'CCD area detector'
_diffrn_measurement_method 'phi and omega scans'
_diffrn_radiation_monochromator graphite
_diffrn_radiation_source 'fine-focus sealed tube'
_diffrn_radiation_type MoK\a
_diffrn_radiation_wavelength 0.71073
_diffrn_reflns_av_R_equivalents 0.0516
_diffrn_reflns_av_sigmaI/netI 0.0617
_diffrn_reflns_limit_h_max 13
_diffrn_reflns_limit_h_min -10
_diffrn_reflns_limit_k_max 27
_diffrn_reflns_limit_k_min -27
_diffrn_reflns_limit_l_max 9
_diffrn_reflns_limit_l_min -9
_diffrn_reflns_number 10775
_diffrn_reflns_theta_full 25.04
_diffrn_reflns_theta_max 25.04
_diffrn_reflns_theta_min 1.74
_exptl_absorpt_coefficient_mu 1.283
_exptl_absorpt_correction_T_max 0.774
_exptl_absorpt_correction_T_min 0.720
_exptl_absorpt_correction_type multi-scan
_exptl_absorpt_process_details 'sadabs, bruker, 2008'
_exptl_crystal_colour colourless
_exptl_crystal_density_diffrn 1.820
_exptl_crystal_density_method 'not measured'
_exptl_crystal_description block
_exptl_crystal_F_000 1160.0
_exptl_crystal_size_max 0.30
_exptl_crystal_size_mid 0.22
_exptl_crystal_size_min 0.20
_refine_diff_density_max 2.334
_refine_diff_density_min -2.416
_refine_diff_density_rms 0.202
_refine_ls_extinction_coef 0.0014(3)
_refine_ls_extinction_expression Fc^*^=kFc[1+0.001xFc^2^\l^3^/sin(2\q)]^-1/4^
_refine_ls_extinction_method SHELXL
_refine_ls_goodness_of_fit_ref 1.167
_refine_ls_hydrogen_treatment constr
_refine_ls_matrix_type full
_refine_ls_number_parameters 226
_refine_ls_number_reflns 3696
_refine_ls_number_restraints 0
_refine_ls_restrained_S_all 1.167
_refine_ls_R_factor_all 0.0975
_refine_ls_R_factor_gt 0.0804
_refine_ls_shift/su_max 0.001
_refine_ls_shift/su_mean 0.000
_refine_ls_structure_factor_coef Fsqd
_refine_ls_weighting_details 'calc w=1/[\s^2^(Fo^2^)+(0.0156P)^2^+55.6143P] where P=(Fo^2^+2Fc^2^)/3'
_refine_ls_weighting_scheme calc
_refine_ls_wR_factor_gt 0.1754
_refine_ls_wR_factor_ref 0.1833
_reflns_number_gt 3021
_reflns_number_total 3696
_reflns_threshold_expression >2sigma(I)
_cod_data_source_file c4ce02377c2.cif
_cod_data_source_block added_by_encifer
_cod_depositor_comments
;
The following automatic conversions were performed:

'_symmetry_cell_setting' value 'Monoclinic' changed to 'monoclinic'
according to
/usr/data/users/saulius/crontab/automatic-downloads/rss-feeds/RSC/lib/dictionaries/cif_core.dic
dictionary named 'cif_core.dic' version 2.4.2 from 2011-04-26.

Automatic conversion script
Id: cif_fix_values 2935 2014-11-11 08:27:57Z andrius 

 Adding full bibliography for 7219279--7219283.cif.
;
_cod_original_sg_symbol_H-M P2(1)/c
_cod_database_code 7219281

loop_
_symmetry_equiv_pos_as_xyz
'x, y, z'
'-x, y+1/2, -z+1/2'
'-x, -y, -z'
'x, -y-1/2, z-1/2'

loop_
_atom_site_label
_atom_site_type_symbol
_atom_site_fract_x
_atom_site_fract_y
_atom_site_fract_z
_atom_site_U_iso_or_equiv
_atom_site_adp_type
_atom_site_occupancy
_atom_site_symmetry_multiplicity
_atom_site_calc_flag
_atom_site_refinement_flags
C2 C 0.5857(5) 0.9186(3) 0.4563(7) 0.019(2) Uani 1 1 d G
C3 C 0.6140(5) 0.9706(3) 0.3854(8) 0.020(2) Uani 1 1 d G
H3 H 0.6840 0.9887 0.4214 0.024 Uiso 1 1 calc R
C4 C 0.5376(6) 0.9956(2) 0.2607(8) 0.022(2) Uani 1 1 d G
H4 H 0.5566 1.0304 0.2132 0.026 Uiso 1 1 calc R
C5 C 0.4330(5) 0.9686(3) 0.2069(7) 0.023(2) Uani 1 1 d G
H5 H 0.3819 0.9854 0.1234 0.027 Uiso 1 1 calc R
C6 C 0.4047(5) 0.9166(3) 0.2778(8) 0.021(2) Uani 1 1 d G
H6 H 0.3346 0.8986 0.2417 0.025 Uiso 1 1 calc R
C7 C 0.4810(6) 0.8916(2) 0.4025(8) 0.018(2) Uani 1 1 d G
C17 C 0.8881(5) 0.6583(2) 0.7444(9) 0.0180(10) Uani 1 1 d G
C16 C 1.0000(5) 0.6390(3) 0.7969(9) 0.027(3) Uani 1 1 d G
H16 H 1.0542 0.6638 0.8522 0.032 Uiso 1 1 calc R
C15 C 1.0308(4) 0.5826(3) 0.7669(9) 0.025(3) Uani 1 1 d G
H15 H 1.1057 0.5697 0.8020 0.030 Uiso 1 1 calc R
C14 C 0.9498(6) 0.5456(2) 0.6843(9) 0.027(3) Uani 1 1 d G
H14 H 0.9705 0.5079 0.6642 0.032 Uiso 1 1 calc R
C13 C 0.8379(5) 0.5649(2) 0.6318(8) 0.020(2) Uani 1 1 d G
H13 H 0.7837 0.5402 0.5765 0.024 Uiso 1 1 calc R
C12 C 0.8071(4) 0.6213(3) 0.6618(8) 0.0180(10) Uani 1 1 d G
Ag1 Ag 0.71530(7) 0.78339(3) 0.53014(11) 0.0185(3) Uani 1 1 d .
S1 S 0.6807(2) 0.88863(11) 0.6292(3) 0.0198(6) Uani 1 1 d .
P1 P 0.1977(3) 0.88048(13) 0.7843(4) 0.0232(7) Uani 1 1 d .
F4 F 0.2074(6) 0.8369(3) 0.9418(8) 0.0285(15) Uani 1 1 d .
F2 F 0.2240(6) 0.9335(3) 0.9128(10) 0.0382(18) Uani 1 1 d .
F5 F 0.1720(7) 0.8271(3) 0.6567(9) 0.0383(17) Uani 1 1 d .
F3 F 0.0610(6) 0.8873(3) 0.8005(11) 0.0418(19) Uani 1 1 d .
F6 F 0.3357(6) 0.8742(3) 0.7674(9) 0.0345(17) Uani 1 1 d .
F1 F 0.1899(7) 0.9243(3) 0.6270(10) 0.047(2) Uani 1 1 d .
C9 C 0.4520(9) 0.7392(4) 0.5616(13) 0.0180(10) Uani 1 1 d .
H9A H 0.3726 0.7383 0.5085 0.022 Uiso 1 1 calc R
H9B H 0.4487 0.7362 0.6830 0.022 Uiso 1 1 calc R
C10 C 0.5191(9) 0.6889(4) 0.5004(13) 0.0180(10) Uani 1 1 d .
H10A H 0.4792 0.6537 0.5252 0.022 Uiso 1 1 calc R
H10B H 0.5208 0.6915 0.3787 0.022 Uiso 1 1 calc R
C8 C 0.4418(9) 0.8343(4) 0.4594(13) 0.017(2) Uani 1 1 d .
H8 H 0.3618 0.8271 0.4482 0.021 Uiso 1 1 calc R
C1 C 0.8074(10) 0.9348(5) 0.6428(15) 0.026(3) Uani 1 1 d .
H1A H 0.8394 0.9358 0.5352 0.039 Uiso 1 1 calc R
H1B H 0.8651 0.9204 0.7272 0.039 Uiso 1 1 calc R
H1C H 0.7850 0.9727 0.6730 0.039 Uiso 1 1 calc R
N1 N 0.5078(8) 0.7945(4) 0.5217(10) 0.0175(19) Uani 1 1 d .
N2 N 0.6394(8) 0.6869(4) 0.5805(12) 0.024(2) Uani 1 1 d .
C11 C 0.6859(9) 0.6364(4) 0.5953(13) 0.0180(10) Uani 1 1 d .
H11 H 0.6376 0.6060 0.5601 0.022 Uiso 1 1 calc R
S2 S 0.8480(2) 0.73056(11) 0.7969(3) 0.0180(6) Uani 1 1 d .
C18 C 0.9812(9) 0.7608(5) 0.9025(14) 0.024(2) Uani 1 1 d .
H18A H 1.0061 0.7381 1.0001 0.036 Uiso 1 1 calc R
H18B H 0.9665 0.7993 0.9371 0.036 Uiso 1 1 calc R
H18C H 1.0413 0.7609 0.8260 0.036 Uiso 1 1 calc R

loop_
_atom_site_aniso_label
_atom_site_aniso_U_11
_atom_site_aniso_U_22
_atom_site_aniso_U_33
_atom_site_aniso_U_23
_atom_site_aniso_U_13
_atom_site_aniso_U_12
C2 0.020(6) 0.018(5) 0.019(5) -0.005(4) -0.002(4) -0.005(4)
C3 0.021(6) 0.016(5) 0.024(6) -0.002(4) 0.004(5) 0.001(4)
C4 0.026(6) 0.022(6) 0.019(5) -0.002(4) 0.005(5) 0.007(5)
C5 0.028(6) 0.024(6) 0.017(5) 0.005(4) 0.004(5) 0.013(5)
C6 0.018(6) 0.024(6) 0.021(6) -0.002(4) 0.008(5) -0.003(4)
C7 0.022(6) 0.016(5) 0.017(5) -0.004(4) 0.006(4) 0.003(4)
C17 0.016(2) 0.022(2) 0.016(2) -0.0005(18) -0.0017(18) -0.0063(19)
C16 0.022(6) 0.024(6) 0.033(7) -0.007(5) 0.002(5) -0.002(5)
C15 0.019(6) 0.032(6) 0.024(6) -0.002(5) 0.005(5) 0.007(5)
C14 0.024(6) 0.022(6) 0.036(7) -0.001(5) 0.011(5) 0.002(5)
C13 0.024(6) 0.026(6) 0.011(5) 0.001(4) -0.001(4) -0.008(5)
C12 0.016(2) 0.022(2) 0.016(2) -0.0005(18) -0.0017(18) -0.0063(19)
Ag1 0.0158(4) 0.0175(4) 0.0228(4) 0.0033(3) 0.0054(3) 0.0003(3)
S1 0.0175(14) 0.0206(13) 0.0208(13) -0.0007(11) -0.0018(11) 0.0006(10)
P1 0.0169(15) 0.0245(15) 0.0273(16) 0.0035(12) -0.0032(12) -0.0020(12)
F4 0.028(4) 0.027(3) 0.030(4) 0.007(3) 0.000(3) 0.004(3)
F2 0.033(4) 0.024(4) 0.056(5) -0.001(3) -0.001(4) -0.001(3)
F5 0.042(4) 0.037(4) 0.034(4) -0.004(3) -0.006(3) -0.009(3)
F3 0.014(4) 0.034(4) 0.076(6) 0.011(4) -0.002(4) 0.001(3)
F6 0.019(4) 0.043(4) 0.042(4) -0.003(3) 0.005(3) 0.002(3)
F1 0.043(5) 0.048(5) 0.047(5) 0.029(4) -0.015(4) -0.016(4)
C9 0.016(2) 0.022(2) 0.016(2) -0.0005(18) -0.0017(18) -0.0063(19)
C10 0.016(2) 0.022(2) 0.016(2) -0.0005(18) -0.0017(18) -0.0063(19)
C8 0.015(5) 0.020(5) 0.017(5) -0.004(4) 0.003(4) 0.001(4)
C1 0.017(6) 0.026(6) 0.036(7) -0.001(5) -0.001(5) -0.004(5)
N1 0.016(5) 0.022(5) 0.014(4) 0.000(4) 0.002(3) -0.006(4)
N2 0.020(5) 0.023(5) 0.028(5) 0.006(4) 0.002(4) 0.000(4)
C11 0.016(2) 0.022(2) 0.016(2) -0.0005(18) -0.0017(18) -0.0063(19)
S2 0.0218(14) 0.0186(13) 0.0140(13) -0.0032(10) 0.0039(10) -0.0025(10)
C18 0.017(6) 0.028(6) 0.028(6) -0.006(5) 0.005(5) -0.007(5)

loop_
_atom_type_symbol
_atom_type_description
_atom_type_scat_dispersion_real
_atom_type_scat_dispersion_imag
_atom_type_scat_source
C C 0.0033 0.0016 'International Tables Vol C Tables 4.2.6.8 and 6.1.1.4'
H H 0.0000 0.0000 'International Tables Vol C Tables 4.2.6.8 and 6.1.1.4'
N N 0.0061 0.0033 'International Tables Vol C Tables 4.2.6.8 and 6.1.1.4'
F F 0.0171 0.0103 'International Tables Vol C Tables 4.2.6.8 and 6.1.1.4'
P P 0.1023 0.0942 'International Tables Vol C Tables 4.2.6.8 and 6.1.1.4'
S S 0.1246 0.1234 'International Tables Vol C Tables 4.2.6.8 and 6.1.1.4'
Ag Ag -0.8971 1.1015 'International Tables Vol C Tables 4.2.6.8 and 6.1.1.4'

loop_
_geom_angle_atom_site_label_1
_geom_angle_atom_site_label_2
_geom_angle_atom_site_label_3
_geom_angle
_geom_angle_site_symmetry_1
_geom_angle_site_symmetry_3
C3 C2 C7 120.0 . .
C3 C2 S1 119.8(4) . .
C7 C2 S1 120.1(4) . .
C4 C3 C2 120.0 . .
C5 C4 C3 120.0 . .
C4 C5 C6 120.0 . .
C7 C6 C5 120.0 . .
C6 C7 C2 120.0 . .
C6 C7 C8 113.8(6) . .
C2 C7 C8 126.1(6) . .
C16 C17 C12 120.0 . .
C16 C17 S2 118.8(4) . .
C12 C17 S2 121.1(4) . .
C17 C16 C15 120.0 . .
C16 C15 C14 120.0 . .
C13 C14 C15 120.0 . .
C14 C13 C12 120.0 . .
C13 C12 C17 120.0 . .
C13 C12 C11 114.2(6) . .
C17 C12 C11 125.8(6) . .
N1 Ag1 N2 74.8(3) . .
N1 Ag1 S2 131.3(2) . 4_575
N2 Ag1 S2 104.3(2) . 4_575
N1 Ag1 S1 74.3(2) . .
N2 Ag1 S1 138.1(2) . .
S2 Ag1 S1 117.32(9) 4_575 .
N1 Ag1 S2 123.0(2) . .
N2 Ag1 S2 69.4(2) . .
S2 Ag1 S2 100.08(9) 4_575 .
S1 Ag1 S2 105.97(8) . .
C1 S1 C2 103.9(5) . .
C1 S1 Ag1 115.7(4) . .
C2 S1 Ag1 103.4(2) . .
F3 P1 F4 89.9(4) . .
F3 P1 F6 179.5(4) . .
F4 P1 F6 90.5(4) . .
F3 P1 F1 90.8(4) . .
F4 P1 F1 179.2(4) . .
F6 P1 F1 88.8(4) . .
F3 P1 F2 90.1(4) . .
F4 P1 F2 89.9(4) . .
F6 P1 F2 89.7(4) . .
F1 P1 F2 89.8(4) . .
F3 P1 F5 90.2(4) . .
F4 P1 F5 89.7(4) . .
F6 P1 F5 90.1(4) . .
F1 P1 F5 90.6(4) . .
F2 P1 F5 179.5(5) . .
N1 C9 C10 111.4(8) . .
N2 C10 C9 111.9(9) . .
N1 C8 C7 125.9(9) . .
C8 N1 C9 117.7(9) . .
C8 N1 Ag1 130.4(7) . .
C9 N1 Ag1 110.3(6) . .
C11 N2 C10 115.6(9) . .
C11 N2 Ag1 134.3(7) . .
C10 N2 Ag1 103.5(6) . .
N2 C11 C12 127.9(9) . .
C17 S2 C18 104.3(4) . .
C17 S2 Ag1 103.4(2) . 4_576
C18 S2 Ag1 104.6(4) . 4_576
C17 S2 Ag1 111.8(2) . .
C18 S2 Ag1 123.9(4) . .
Ag1 S2 Ag1 106.83(10) 4_576 .

loop_
_geom_bond_atom_site_label_1
_geom_bond_atom_site_label_2
_geom_bond_distance
_geom_bond_site_symmetry_2
C2 C3 1.3900 .
C2 C7 1.3900 .
C2 S1 1.814(5) .
C3 C4 1.3900 .
C4 C5 1.3900 .
C5 C6 1.3900 .
C6 C7 1.3900 .
C7 C8 1.496(11) .
C17 C16 1.3900 .
C17 C12 1.3900 .
C17 S2 1.807(5) .
C16 C15 1.3900 .
C15 C14 1.3900 .
C14 C13 1.3900 .
C13 C12 1.3900 .
C12 C11 1.485(12) .
Ag1 N1 2.393(9) .
Ag1 N2 2.462(9) .
Ag1 S2 2.525(3) 4_575
Ag1 S1 2.622(3) .
Ag1 S2 2.782(3) .
S1 C1 1.806(11) .
P1 F3 1.596(7) .
P1 F4 1.607(7) .
P1 F6 1.610(7) .
P1 F1 1.610(7) .
P1 F2 1.615(8) .
P1 F5 1.617(7) .
C9 N1 1.489(12) .
C9 C10 1.510(14) .
C10 N2 1.468(14) .
C8 N1 1.270(13) .
N2 C11 1.296(14) .
S2 C18 1.819(11) .
S2 Ag1 2.525(3) 4_576
